data_2237369
loop_
_publ_author_name
'Shafiq, Muhammad'
'Tahir, M. Nawaz'
'Harrison, William T. A.'
'Bukhari, Iftikhar Hussain'
'Khan, Islam Ullah'

_publ_section_title
;
 6-Bromo-1-methyl-4-[2-(1-phenylethylidene)hydrazinylidene]-3,4-dihydro-1<i>H</i>-2\l^6^,1-benzothiazine-2,2-dione
;
_journal_coeditor_code NG5314
_journal_issue 2
_journal_name_full 'Acta Crystallographica Section E'
_journal_page_first o164
_journal_paper_doi 10.1107/S1600536812051380
_journal_volume 69
_journal_year 2013
_chemical_formula_iupac 'C17 H16 Br N3 O2 S'
_chemical_formula_moiety 'C17 H16 Br N3 O2 S'
_chemical_formula_sum 'C17 H16 Br N3 O2 S'
_chemical_formula_weight 406.30
_chemical_name_systematic
;
6-Bromo-1-methyl-4-[2-(1-phenylethylidene)hydrazinylidene]-
3,4-dihydro-1<i>H</i>-2\l^6^,1-benzothiazine-2,2-dione
;
_space_group_IT_number 14
_symmetry_cell_setting monoclinic
_symmetry_space_group_name_Hall '-P 2ybc'
_symmetry_space_group_name_H-M 'P 1 21/c 1'
_atom_sites_solution_hydrogens geom
_atom_sites_solution_primary direct
_atom_sites_solution_secondary difmap
_audit_creation_method SHELXL-97
_cell_angle_alpha 90.00
_cell_angle_beta 104.312(4)
_cell_angle_gamma 90.00
_cell_formula_units_Z 4
_cell_length_a 16.4369(13)
_cell_length_b 6.5400(5)
_cell_length_c 16.5025(17)
_cell_measurement_reflns_used 305
_cell_measurement_temperature 296(2)
_cell_measurement_theta_max 23.6
_cell_measurement_theta_min 3.2
_cell_volume 1718.9(3)
_computing_cell_refinement 'SAINT (Bruker, 2007)'
_computing_data_collection 'APEX2 (Bruker, 2007)'
_computing_data_reduction 'SAINT (Bruker, 2007)'
_computing_molecular_graphics 'ORTEP-3 (Farrugia, 1997)'
_computing_publication_material 'SHELXL97 (Sheldrick, 2008)'
_computing_structure_refinement 'SHELXL97 (Sheldrick, 2008)'
_computing_structure_solution 'SHELXS97 (Sheldrick, 2008)'
_diffrn_ambient_temperature 296(2)
_diffrn_measured_fraction_theta_full 0.953
_diffrn_measured_fraction_theta_max 0.953
_diffrn_measurement_device_type 'Bruker APEXII CCD'
_diffrn_measurement_method \w
_diffrn_radiation_monochromator graphite
_diffrn_radiation_source 'fine-focus sealed tube'
_diffrn_radiation_type MoK\a
_diffrn_radiation_wavelength 0.71073
_diffrn_reflns_av_R_equivalents 0.0260
_diffrn_reflns_av_sigmaI/netI 0.0432
_diffrn_reflns_limit_h_max 17
_diffrn_reflns_limit_h_min -20
_diffrn_reflns_limit_k_max 6
_diffrn_reflns_limit_k_min -8
_diffrn_reflns_limit_l_max 20
_diffrn_reflns_limit_l_min -19
_diffrn_reflns_number 7358
_diffrn_reflns_theta_full 26.00
_diffrn_reflns_theta_max 26.00
_diffrn_reflns_theta_min 1.28
_diffrn_standards_decay_% 0
_exptl_absorpt_coefficient_mu 2.527
_exptl_absorpt_correction_T_max 0.603
_exptl_absorpt_correction_T_min 0.518
_exptl_absorpt_correction_type multi-scan
_exptl_absorpt_process_details '(SADABS; Bruker, 2007)'
_exptl_crystal_colour yellow
_exptl_crystal_density_diffrn 1.570
_exptl_crystal_density_method 'not measured'
_exptl_crystal_description block
_exptl_crystal_F_000 824
_exptl_crystal_size_max 0.34
_exptl_crystal_size_mid 0.22
_exptl_crystal_size_min 0.20
_refine_diff_density_max 0.558
_refine_diff_density_min -0.511
_refine_ls_extinction_method none
_refine_ls_goodness_of_fit_ref 1.018
_refine_ls_hydrogen_treatment constr
_refine_ls_matrix_type full
_refine_ls_number_parameters 219
_refine_ls_number_reflns 3213
_refine_ls_number_restraints 0
_refine_ls_restrained_S_all 1.018
_refine_ls_R_factor_all 0.0646
_refine_ls_R_factor_gt 0.0366
_refine_ls_shift/su_max 0.001
_refine_ls_shift/su_mean 0.000
_refine_ls_structure_factor_coef Fsqd
_refine_ls_weighting_details 'calc w=1/[\s^2^(Fo^2^)+(0.0286P)^2^+0.9478P] where P=(Fo^2^+2Fc^2^)/3'
_refine_ls_weighting_scheme calc
_refine_ls_wR_factor_gt 0.0738
_refine_ls_wR_factor_ref 0.0824
_reflns_number_gt 2256
_reflns_number_total 3213
_reflns_threshold_expression I>2\s(I)
_cod_data_source_file ng5314.cif
_cod_data_source_block I
_cod_original_sg_symbol_H-M 'P 21/c'
_cod_database_code 2237369
_cod_database_fobs_code 2237369

loop_
_symmetry_equiv_pos_as_xyz
'x, y, z'
'-x, y+1/2, -z+1/2'
'-x, -y, -z'
'x, -y-1/2, z-1/2'

loop_
_atom_site_type_symbol
_atom_site_label
_atom_site_fract_x
_atom_site_fract_y
_atom_site_fract_z
_atom_site_U_iso_or_equiv
_atom_site_adp_type
_atom_site_calc_flag
_atom_site_refinement_flags
_atom_site_occupancy
_atom_site_symmetry_multiplicity
Br Br1 0.04673(2) 1.15885(6) -0.08154(2) 0.06740(16) Uani d . 1 1
S S1 0.43842(5) 0.75192(12) 0.12674(5) 0.0441(2) Uani d . 1 1
O O1 0.42875(15) 0.6385(3) 0.05136(16) 0.0603(6) Uani d . 1 1
O O2 0.51929(13) 0.7562(4) 0.18377(16) 0.0698(7) Uani d . 1 1
N N1 0.23859(15) 0.4159(4) 0.17978(15) 0.0421(6) Uani d . 1 1
N N2 0.21392(15) 0.5841(4) 0.12622(15) 0.0421(6) Uani d . 1 1
N N3 0.40793(14) 0.9893(3) 0.10698(16) 0.0424(6) Uani d . 1 1
C C1 0.20276(18) 0.1325(4) 0.25032(17) 0.0363(7) Uani d . 1 1
C C2 0.28613(19) 0.1040(5) 0.29276(19) 0.0460(8) Uani d . 1 1
H H2 0.3263 0.1985 0.2861 0.055 Uiso calc R 1 1
C C3 0.3104(2) -0.0622(5) 0.3447(2) 0.0553(9) Uani d . 1 1
H H3 0.3663 -0.0774 0.3735 0.066 Uiso calc R 1 1
C C4 0.2522(3) -0.2049(5) 0.3539(2) 0.0603(10) Uani d . 1 1
H H4 0.2690 -0.3185 0.3878 0.072 Uiso calc R 1 1
C C5 0.1696(3) -0.1800(5) 0.3132(2) 0.0636(10) Uani d . 1 1
H H5 0.1301 -0.2761 0.3201 0.076 Uiso calc R 1 1
C C6 0.1443(2) -0.0116(5) 0.2617(2) 0.0515(9) Uani d . 1 1
H H6 0.0880 0.0047 0.2345 0.062 Uiso calc R 1 1
C C7 0.17779(18) 0.3127(4) 0.19519(18) 0.0373(7) Uani d . 1 1
C C8 0.08710(19) 0.3642(5) 0.1633(2) 0.0640(10) Uani d . 1 1
H H8A 0.0817 0.4895 0.1321 0.096 Uiso calc R 1 1
H H8B 0.0620 0.3802 0.2096 0.096 Uiso calc R 1 1
H H8C 0.0593 0.2561 0.1277 0.096 Uiso calc R 1 1
C C9 0.27553(17) 0.7046(4) 0.12489(17) 0.0345(7) Uani d . 1 1
C C10 0.25885(17) 0.8882(4) 0.07144(16) 0.0325(7) Uani d . 1 1
C C11 0.17668(17) 0.9302(4) 0.02748(17) 0.0386(7) Uani d . 1 1
H H11 0.1338 0.8406 0.0310 0.046 Uiso calc R 1 1
C C12 0.15853(17) 1.1031(5) -0.02113(18) 0.0396(7) Uani d . 1 1
C C13 0.22109(19) 1.2375(5) -0.02726(18) 0.0429(7) Uani d . 1 1
H H13 0.2082 1.3552 -0.0595 0.051 Uiso calc R 1 1
C C14 0.30252(19) 1.1972(4) 0.01430(19) 0.0426(7) Uani d . 1 1
H H14 0.3448 1.2874 0.0093 0.051 Uiso calc R 1 1
C C15 0.32298(17) 1.0237(4) 0.06383(17) 0.0338(7) Uani d . 1 1
C C16 0.4731(2) 1.1389(5) 0.1033(3) 0.0671(11) Uani d . 1 1
H H16A 0.4745 1.1602 0.0460 0.101 Uiso calc R 1 1
H H16B 0.5267 1.0888 0.1343 0.101 Uiso calc R 1 1
H H16C 0.4610 1.2659 0.1270 0.101 Uiso calc R 1 1
C C17 0.36293(17) 0.6705(5) 0.17760(19) 0.0445(8) Uani d . 1 1
H H17A 0.3709 0.5261 0.1906 0.053 Uiso calc R 1 1
H H17B 0.3702 0.7444 0.2299 0.053 Uiso calc R 1 1

loop_
_atom_site_aniso_label
_atom_site_aniso_U_11
_atom_site_aniso_U_22
_atom_site_aniso_U_33
_atom_site_aniso_U_12
_atom_site_aniso_U_13
_atom_site_aniso_U_23
Br1 0.0446(2) 0.0784(3) 0.0729(3) 0.01094(18) 0.00247(17) 0.0328(2)
S1 0.0363(4) 0.0360(5) 0.0626(5) 0.0044(3) 0.0170(4) 0.0088(4)
O1 0.0730(16) 0.0413(15) 0.0809(17) 0.0003(11) 0.0461(13) -0.0069(12)
O2 0.0325(13) 0.0724(18) 0.0970(19) 0.0044(11) 0.0016(13) 0.0260(15)
N1 0.0462(15) 0.0345(15) 0.0462(15) 0.0026(12) 0.0127(12) 0.0127(12)
N2 0.0451(15) 0.0345(15) 0.0457(15) 0.0039(12) 0.0091(12) 0.0148(12)
N3 0.0374(14) 0.0298(15) 0.0572(16) -0.0033(11) 0.0062(12) 0.0031(12)
C1 0.0480(19) 0.0295(18) 0.0336(16) -0.0005(13) 0.0145(14) -0.0012(12)
C2 0.049(2) 0.041(2) 0.052(2) 0.0096(15) 0.0204(16) 0.0132(15)
C3 0.057(2) 0.059(2) 0.053(2) 0.0190(18) 0.0203(18) 0.0145(18)
C4 0.102(3) 0.037(2) 0.049(2) 0.017(2) 0.030(2) 0.0117(16)
C5 0.097(3) 0.042(2) 0.053(2) -0.021(2) 0.021(2) 0.0062(17)
C6 0.056(2) 0.047(2) 0.046(2) -0.0148(16) 0.0038(16) 0.0029(16)
C7 0.0430(18) 0.0295(17) 0.0390(17) 0.0006(13) 0.0094(14) 0.0023(13)
C8 0.043(2) 0.058(2) 0.087(3) -0.0007(16) 0.0081(19) 0.025(2)
C9 0.0372(17) 0.0308(18) 0.0380(16) 0.0051(13) 0.0142(13) 0.0034(12)
C10 0.0373(17) 0.0290(17) 0.0315(15) 0.0044(12) 0.0092(13) 0.0028(12)
C11 0.0382(17) 0.0370(18) 0.0421(17) 0.0001(13) 0.0126(14) 0.0072(14)
C12 0.0361(17) 0.043(2) 0.0384(17) 0.0062(14) 0.0071(13) 0.0057(14)
C13 0.053(2) 0.0322(18) 0.0419(18) 0.0047(15) 0.0085(15) 0.0085(14)
C14 0.0467(19) 0.0301(18) 0.0496(19) -0.0046(13) 0.0091(15) 0.0069(14)
C15 0.0379(17) 0.0296(17) 0.0335(16) 0.0004(12) 0.0080(13) -0.0032(12)
C16 0.051(2) 0.042(2) 0.099(3) -0.0104(16) 0.001(2) 0.0071(19)
C17 0.0399(18) 0.048(2) 0.0470(19) 0.0082(14) 0.0144(15) 0.0176(15)

loop_
_atom_type_symbol
_atom_type_description
_atom_type_scat_dispersion_real
_atom_type_scat_dispersion_imag
_atom_type_scat_source
C C 0.0033 0.0016 'International Tables Vol C Tables 4.2.6.8 and 6.1.1.4'
H H 0.0000 0.0000 'International Tables Vol C Tables 4.2.6.8 and 6.1.1.4'
N N 0.0061 0.0033 'International Tables Vol C Tables 4.2.6.8 and 6.1.1.4'
O O 0.0106 0.0060 'International Tables Vol C Tables 4.2.6.8 and 6.1.1.4'
S S 0.1246 0.1234 'International Tables Vol C Tables 4.2.6.8 and 6.1.1.4'
Br Br -0.2901 2.4595 'International Tables Vol C Tables 4.2.6.8 and 6.1.1.4'

loop_
_geom_angle_atom_site_label_1
_geom_angle_atom_site_label_2
_geom_angle_atom_site_label_3
_geom_angle
O1 S1 O2 118.12(15)
O1 S1 N3 110.94(14)
O2 S1 N3 107.57(13)
O1 S1 C17 108.81(15)
O2 S1 C17 110.25(15)
N3 S1 C17 99.55(13)
C7 N1 N2 114.7(2)
C9 N2 N1 112.6(2)
C15 N3 C16 120.8(2)
C15 N3 S1 117.68(18)
C16 N3 S1 116.8(2)
C2 C1 C6 118.0(3)
C2 C1 C7 120.3(3)
C6 C1 C7 121.7(3)
C3 C2 C1 121.1(3)
C3 C2 H2 119.5
C1 C2 H2 119.5
C4 C3 C2 120.2(3)
C4 C3 H3 119.9
C2 C3 H3 119.9
C5 C4 C3 120.0(3)
C5 C4 H4 120.0
C3 C4 H4 120.0
C4 C5 C6 120.3(3)
C4 C5 H5 119.9
C6 C5 H5 119.9
C5 C6 C1 120.5(3)
C5 C6 H6 119.8
C1 C6 H6 119.8
N1 C7 C1 115.4(3)
N1 C7 C8 124.9(3)
C1 C7 C8 119.8(3)
C7 C8 H8A 109.5
C7 C8 H8B 109.5
H8A C8 H8B 109.5
C7 C8 H8C 109.5
H8A C8 H8C 109.5
H8B C8 H8C 109.5
N2 C9 C10 118.5(3)
N2 C9 C17 122.9(3)
C10 C9 C17 118.5(2)
C11 C10 C15 118.7(2)
C11 C10 C9 119.0(2)
C15 C10 C9 122.3(2)
C12 C11 C10 120.5(3)
C12 C11 H11 119.7
C10 C11 H11 119.7
C13 C12 C11 120.7(3)
C13 C12 Br1 118.9(2)
C11 C12 Br1 120.4(2)
C14 C13 C12 119.7(3)
C14 C13 H13 120.1
C12 C13 H13 120.1
C13 C14 C15 121.0(3)
C13 C14 H14 119.5
C15 C14 H14 119.5
C14 C15 C10 119.3(3)
C14 C15 N3 119.3(2)
C10 C15 N3 121.4(2)
N3 C16 H16A 109.5
N3 C16 H16B 109.5
H16A C16 H16B 109.5
N3 C16 H16C 109.5
H16A C16 H16C 109.5
H16B C16 H16C 109.5
C9 C17 S1 111.6(2)
C9 C17 H17A 109.3
S1 C17 H17A 109.3
C9 C17 H17B 109.3
S1 C17 H17B 109.3
H17A C17 H17B 108.0

loop_
_geom_bond_atom_site_label_1
_geom_bond_atom_site_label_2
_geom_bond_distance
Br1 C12 1.897(3)
S1 O1 1.423(2)
S1 O2 1.427(2)
S1 N3 1.639(2)
S1 C17 1.744(3)
N1 C7 1.282(4)
N1 N2 1.407(3)
N2 C9 1.288(3)
N3 C15 1.420(3)
N3 C16 1.464(4)
C1 C2 1.389(4)
C1 C6 1.391(4)
C1 C7 1.484(4)
C2 C3 1.381(4)
C2 H2 0.9300
C3 C4 1.371(5)
C3 H3 0.9300
C4 C5 1.369(5)
C4 H4 0.9300
C5 C6 1.391(5)
C5 H5 0.9300
C6 H6 0.9300
C7 C8 1.491(4)
C8 H8A 0.9600
C8 H8B 0.9600
C8 H8C 0.9600
C9 C10 1.475(4)
C9 C17 1.501(4)
C10 C11 1.393(4)
C10 C15 1.407(4)
C11 C12 1.376(4)
C11 H11 0.9300
C12 C13 1.375(4)
C13 C14 1.370(4)
C13 H13 0.9300
C14 C15 1.390(4)
C14 H14 0.9300
C16 H16A 0.9600
C16 H16B 0.9600
C16 H16C 0.9600
C17 H17A 0.9700
C17 H17B 0.9700

loop_
_geom_hbond_atom_site_label_D
_geom_hbond_atom_site_label_H
_geom_hbond_atom_site_label_A
_geom_hbond_site_symmetry_A
_geom_hbond_distance_DH
_geom_hbond_distance_HA
_geom_hbond_distance_DA
_geom_hbond_angle_DHA
C2 H2 O2 2_645 0.93 2.49 3.280(4) 143
C13 H13 Cg2 4_675 0.93 2.65 3.445(3) 143

loop_
_geom_torsion_atom_site_label_1
_geom_torsion_atom_site_label_2
_geom_torsion_atom_site_label_3
_geom_torsion_atom_site_label_4
_geom_torsion
C7 N1 N2 C9 167.7(3)
O1 S1 N3 C15 60.7(2)
O2 S1 N3 C15 -168.7(2)
C17 S1 N3 C15 -53.8(2)
O1 S1 N3 C16 -95.2(3)
O2 S1 N3 C16 35.4(3)
C17 S1 N3 C16 150.3(3)
C6 C1 C2 C3 0.0(4)
C7 C1 C2 C3 179.6(3)
C1 C2 C3 C4 1.3(5)
C2 C3 C4 C5 -1.7(5)
C3 C4 C5 C6 0.8(5)
C4 C5 C6 C1 0.5(5)
C2 C1 C6 C5 -0.8(5)
C7 C1 C6 C5 179.5(3)
N2 N1 C7 C1 178.9(2)
N2 N1 C7 C8 -2.3(4)
C2 C1 C7 N1 10.8(4)
C6 C1 C7 N1 -169.5(3)
C2 C1 C7 C8 -168.0(3)
C6 C1 C7 C8 11.6(4)
N1 N2 C9 C10 -179.9(2)
N1 N2 C9 C17 -2.1(4)
N2 C9 C10 C11 3.1(4)
C17 C9 C10 C11 -174.8(3)
N2 C9 C10 C15 -177.5(3)
C17 C9 C10 C15 4.6(4)
C15 C10 C11 C12 -1.3(4)
C9 C10 C11 C12 178.2(3)
C10 C11 C12 C13 0.1(4)
C10 C11 C12 Br1 179.5(2)
C11 C12 C13 C14 1.1(5)
Br1 C12 C13 C14 -178.4(2)
C12 C13 C14 C15 -1.0(5)
C13 C14 C15 C10 -0.2(4)
C13 C14 C15 N3 -179.0(3)
C11 C10 C15 C14 1.3(4)
C9 C10 C15 C14 -178.1(3)
C11 C10 C15 N3 -180.0(2)
C9 C10 C15 N3 0.6(4)
C16 N3 C15 C14 3.1(4)
S1 N3 C15 C14 -151.7(2)
C16 N3 C15 C10 -175.6(3)
S1 N3 C15 C10 29.5(3)
N2 C9 C17 S1 146.5(3)
C10 C9 C17 S1 -35.7(3)
O1 S1 C17 C9 -60.6(2)
O2 S1 C17 C9 168.4(2)
N3 S1 C17 C9 55.5(2)

loop_
_cod_related_entry_id
_cod_related_entry_database
_cod_related_entry_code
1 ChemSpider 30658318
